data_4342857
loop_
_publ_author_name
'Morrison, Gregory'
'Ramanantoanina, Harry'
'Urland, Werner'
'Smith, Mark D.'
'Zur Loye, Hans-Conrad'

_publ_section_title
;
 Flux Synthesis, Structure, Properties, and Theoretical Magnetic Study of
 Uranium(IV)-Containing A2USi6O15 (A = K, Rb) with an Intriguing
 Green-to-Purple, Crystal-to-Crystal Structural Transition in the K
 Analogue.
;
_journal_issue 11
_journal_name_full 'Inorganic chemistry'
_journal_page_first 5504
_journal_page_last 5511
_journal_paper_doi 10.1021/acs.inorgchem.5b00556
_journal_volume 54
_journal_year 2015
_chemical_formula_moiety 'O15 Rb2 Si6 U'
_chemical_formula_sum 'O15 Rb2 Si6 U'
_chemical_formula_weight 817.51
_space_group_crystal_system monoclinic
_space_group_IT_number 15
_space_group_name_Hall '-C 2yc'
_space_group_name_H-M_alt 'C 1 2/c 1'
_symmetry_space_group_name_Hall '-C 2yc'
_symmetry_space_group_name_H-M 'C 1 2/c 1'
_atom_sites_solution_primary direct
_audit_creation_date 2015-05-01
_audit_creation_method
;
Olex2 1.2
(compiled 2015.01.26 svn.r3150 for OlexSys, GUI svn.r4998)
;
_cell_angle_alpha 90
_cell_angle_beta 96.8600(6)
_cell_angle_gamma 90
_cell_formula_units_Z 8
_cell_length_a 24.3902(8)
_cell_length_b 7.1650(2)
_cell_length_c 17.2715(6)
_cell_measurement_reflns_used 6511
_cell_measurement_temperature 295(1)
_cell_measurement_theta_max 28.30
_cell_measurement_theta_min 2.74
_cell_volume 2996.69(17)
_computing_cell_refinement 'SAINT+, 6.0; Bruker, 2000'
_computing_data_collection 'SMART, 5.625; Bruker, 2001'
_computing_data_reduction 'SAINT+, 6.0; Bruker, 2000'
_computing_molecular_graphics 'Olex2 (Dolomanov et al., 2009)'
_computing_publication_material 'Olex2 (Dolomanov et al., 2009)'
_computing_structure_refinement 'ShelXL (Sheldrick, 2008)'
_computing_structure_solution 'ShelXS (Sheldrick, 2008)'
_diffrn_ambient_temperature 295(1)
_diffrn_measured_fraction_theta_full 1.000
_diffrn_measured_fraction_theta_max 1.000
_diffrn_measurement_device_type 'Bruker P4'
_diffrn_measurement_method '\w scans'
_diffrn_radiation_monochromator graphite
_diffrn_radiation_type MoK\a
_diffrn_radiation_wavelength 0.71073
_diffrn_reflns_av_R_equivalents 0.0309
_diffrn_reflns_av_unetI/netI 0.0208
_diffrn_reflns_laue_measured_fraction_full 1.000
_diffrn_reflns_laue_measured_fraction_max 1.000
_diffrn_reflns_limit_h_max 32
_diffrn_reflns_limit_h_min -32
_diffrn_reflns_limit_k_max 9
_diffrn_reflns_limit_k_min -9
_diffrn_reflns_limit_l_max 22
_diffrn_reflns_limit_l_min -22
_diffrn_reflns_number 22618
_diffrn_reflns_point_group_measured_fraction_full 1.000
_diffrn_reflns_point_group_measured_fraction_max 1.000
_diffrn_reflns_theta_full 25.242
_diffrn_reflns_theta_max 28.299
_diffrn_reflns_theta_min 1.682
_exptl_absorpt_coefficient_mu 17.846
_exptl_absorpt_correction_T_max 1.0
_exptl_absorpt_correction_T_min 0.7126
_exptl_absorpt_correction_type multi-scan
_exptl_absorpt_process_details
;
SADABS v.2.03 (Bruker,200?) was used for absorption correction.
R(int) was 0.0780 before and 0.0334 after correction.
The Ratio of minimum to maximum transmission is 0.7126.
The \l/2 correction factor is 0.0015.
;
_exptl_crystal_colour green
_exptl_crystal_density_diffrn 3.624
_exptl_crystal_description polyhedron
_exptl_crystal_F_000 2960
_exptl_crystal_size_max 0.16
_exptl_crystal_size_mid 0.14
_exptl_crystal_size_min 0.14
_refine_diff_density_max 1.573
_refine_diff_density_min -1.372
_refine_diff_density_rms 0.204
_refine_ls_extinction_coef 0.000417(15)
_refine_ls_extinction_expression Fc^*^=kFc[1+0.001xFc^2^\l^3^/sin(2\q)]^-1/4^
_refine_ls_extinction_method 'SHELXL-2014/7 (Sheldrick 2014'
_refine_ls_goodness_of_fit_ref 1.088
_refine_ls_matrix_type full
_refine_ls_number_parameters 218
_refine_ls_number_reflns 3715
_refine_ls_number_restraints 0
_refine_ls_restrained_S_all 1.088
_refine_ls_R_factor_all 0.0362
_refine_ls_R_factor_gt 0.0355
_refine_ls_shift/su_max 0.001
_refine_ls_shift/su_mean 0.000
_refine_ls_structure_factor_coef Fsqd
_refine_ls_weighting_details 'w=1/[\s^2^(Fo^2^)+165.0000P] where P=(Fo^2^+2Fc^2^)/3'
_refine_ls_weighting_scheme calc
_refine_ls_wR_factor_gt 0.0748
_refine_ls_wR_factor_ref 0.0751
_reflns_Friedel_coverage 0.000
_reflns_number_gt 3663
_reflns_number_total 3715
_reflns_threshold_expression 'I > 2\s(I)'
_cod_data_source_file ic5b00556_si_003.cif
_cod_data_source_block mor1050a
_cod_depositor_comments 'Adding full bibliography for 4342855--4342857.cif.'
_cod_database_code 4342857
_shelx_space_group_comment
;
The symmetry employed for this shelxl refinement is uniquely defined
by the following loop, which should always be used as a source of
symmetry information in preference to the above space-group names.
They are only intended as comments.
;
_olex2_refinement_description
;
;
_shelx_shelxl_version_number 2014/7
_olex2_submission_special_instructions 'No special instructions were received'

loop_
_space_group_symop_operation_xyz
'x, y, z'
'-x, y, -z+1/2'
'x+1/2, y+1/2, z'
'-x+1/2, y+1/2, -z+1/2'
'-x, -y, -z'
'x, -y, z-1/2'
'-x+1/2, -y+1/2, -z'
'x+1/2, -y+1/2, z-1/2'

loop_
_atom_site_label
_atom_site_type_symbol
_atom_site_fract_x
_atom_site_fract_y
_atom_site_fract_z
_atom_site_U_iso_or_equiv
_atom_site_adp_type
_atom_site_occupancy
_atom_site_site_symmetry_order
_atom_site_calc_flag
Rb1 Rb 0.39320(4) 0.04516(13) 1.24723(5) 0.0369(2) Uani 1 1 d
Rb2 Rb 0.34374(4) 1.01733(13) 1.00762(5) 0.0380(2) Uani 1 1 d
U1 U 0.37829(2) 0.53379(3) 1.12560(2) 0.00884(9) Uani 1 1 d
Si1 Si 0.42203(7) 0.4614(3) 0.83663(11) 0.0099(3) Uani 1 1 d
Si2 Si 0.49589(8) 0.2500(2) 1.07459(10) 0.0080(3) Uani 1 1 d
Si3 Si 0.32089(7) 0.5264(3) 0.91824(10) 0.0091(3) Uani 1 1 d
Si4 Si 0.49297(8) 0.8340(3) 1.10503(10) 0.0088(3) Uani 1 1 d
Si5 Si 0.24811(7) 0.6631(3) 1.17781(11) 0.0091(3) Uani 1 1 d
Si6 Si 0.26224(8) 0.2538(3) 1.14707(10) 0.0084(3) Uani 1 1 d
O1 O 0.3243(2) 0.2780(7) 1.1298(3) 0.0153(10) Uani 1 1 d
O2 O 0.2300(2) 0.4537(7) 1.1442(3) 0.0145(10) Uani 1 1 d
O3 O 0.5073(2) 0.0537(7) 1.1208(3) 0.0171(11) Uani 1 1 d
O4 O 0.2700(2) 0.3787(7) 0.9202(3) 0.0132(10) Uani 1 1 d
O5 O 0.1996(2) 0.7954(7) 1.1359(3) 0.0171(10) Uani 1 1 d
O6 O 0.4327(2) 0.7897(8) 1.1258(3) 0.0189(11) Uani 1 1 d
O7 O 0.5415(2) 0.7287(7) 1.1609(3) 0.0167(10) Uani 1 1 d
O8 O 0.3091(2) 0.7156(7) 1.1620(3) 0.0168(10) Uani 1 1 d
O9 O 0.3426(2) 0.5951(7) 1.0036(3) 0.0169(10) Uani 1 1 d
O10 O 0.2599(2) 0.1547(8) 1.2309(3) 0.0189(11) Uani 1 1 d
O11 O 0.4078(2) 0.4682(8) 1.2500(3) 0.0196(11) Uani 1 1 d
O12 O 0.3668(2) 0.4115(8) 0.8768(3) 0.0175(11) Uani 1 1 d
O13 O 0.4986(3) 0.7865(8) 1.0157(3) 0.0261(13) Uani 1 1 d
O14 O 0.4370(2) 0.3286(9) 1.0859(4) 0.0321(15) Uani 1 1 d
O15 O 0.5461(3) 0.3806(8) 1.1092(4) 0.0272(13) Uani 1 1 d

loop_
_atom_site_aniso_label
_atom_site_aniso_U_11
_atom_site_aniso_U_22
_atom_site_aniso_U_33
_atom_site_aniso_U_23
_atom_site_aniso_U_13
_atom_site_aniso_U_12
Rb1 0.0470(5) 0.0287(4) 0.0311(5) -0.0035(4) -0.0117(4) 0.0174(4)
Rb2 0.0524(6) 0.0292(5) 0.0286(4) -0.0093(4) -0.0111(4) 0.0137(4)
U1 0.00719(12) 0.00988(12) 0.00947(12) -0.00090(9) 0.00109(8) -0.00129(9)
Si1 0.0089(8) 0.0090(8) 0.0113(8) -0.0004(7) -0.0008(6) -0.0005(7)
Si2 0.0122(8) 0.0068(8) 0.0051(8) -0.0011(6) 0.0019(6) -0.0002(7)
Si3 0.0078(8) 0.0090(8) 0.0099(8) 0.0002(7) -0.0010(6) 0.0000(7)
Si4 0.0105(8) 0.0081(8) 0.0077(8) -0.0003(6) 0.0008(6) -0.0004(7)
Si5 0.0082(8) 0.0087(8) 0.0105(8) -0.0003(6) 0.0010(6) 0.0013(6)
Si6 0.0111(8) 0.0082(8) 0.0061(8) -0.0006(6) 0.0017(6) -0.0024(7)
O1 0.010(2) 0.017(2) 0.019(3) -0.001(2) 0.0021(19) -0.0052(19)
O2 0.015(2) 0.010(2) 0.018(2) -0.0055(19) -0.0012(19) 0.0002(19)
O3 0.027(3) 0.007(2) 0.016(2) 0.0020(19) -0.001(2) -0.005(2)
O4 0.015(2) 0.012(2) 0.012(2) -0.0029(18) -0.0005(18) -0.0060(19)
O5 0.015(2) 0.011(2) 0.024(3) 0.007(2) -0.003(2) 0.004(2)
O6 0.014(2) 0.016(3) 0.027(3) 0.001(2) 0.003(2) -0.002(2)
O7 0.015(2) 0.017(3) 0.017(3) 0.001(2) -0.001(2) 0.006(2)
O8 0.011(2) 0.016(2) 0.025(3) -0.001(2) 0.008(2) 0.000(2)
O9 0.022(3) 0.016(3) 0.012(2) -0.0036(19) -0.002(2) -0.002(2)
O10 0.029(3) 0.016(3) 0.012(2) 0.001(2) 0.002(2) 0.002(2)
O11 0.025(3) 0.022(3) 0.010(2) -0.004(2) -0.002(2) -0.003(2)
O12 0.012(2) 0.016(3) 0.026(3) -0.002(2) 0.007(2) 0.000(2)
O13 0.050(4) 0.022(3) 0.007(2) -0.002(2) 0.008(2) 0.001(3)
O14 0.019(3) 0.032(3) 0.046(4) -0.001(3) 0.006(3) 0.012(3)
O15 0.030(3) 0.022(3) 0.027(3) -0.006(2) -0.006(2) -0.016(3)

loop_
_atom_type_symbol
_atom_type_description
_atom_type_scat_dispersion_real
_atom_type_scat_dispersion_imag
_atom_type_scat_source
Rb Rb -0.9393 2.9676 'International Tables Vol C Tables 4.2.6.8 and 6.1.1.4'
U U -9.6767 9.6646 'International Tables Vol C Tables 4.2.6.8 and 6.1.1.4'
Si Si 0.0817 0.0704 'International Tables Vol C Tables 4.2.6.8 and 6.1.1.4'
O O 0.0106 0.0060 'International Tables Vol C Tables 4.2.6.8 and 6.1.1.4'

loop_
_geom_angle_atom_site_label_1
_geom_angle_atom_site_label_2
_geom_angle_atom_site_label_3
_geom_angle
_geom_angle_site_symmetry_1
_geom_angle_site_symmetry_3
Si1 Rb1 Si5 78.29(4) 6_566 4_547
Si4 Rb1 Si1 90.71(4) 2_647 6_566
Si4 Rb1 Si5 117.34(5) 2_647 4_547
Si6 Rb1 Si1 85.67(4) . 6_566
Si6 Rb1 Si4 165.48(5) . 2_647
Si6 Rb1 Si5 48.15(4) . 4_547
O1 Rb1 Si1 79.74(11) . 6_566
O1 Rb1 Si4 166.70(11) . 2_647
O1 Rb1 Si5 70.00(10) . 4_547
O1 Rb1 Si6 23.91(10) . .
O1 Rb1 O3 144.07(14) . 2_657
O1 Rb1 O6 93.85(15) . 1_545
O1 Rb1 O7 166.13(14) . 2_647
O1 Rb1 O8 80.22(14) . 1_545
O1 Rb1 O10 49.06(13) . .
O1 Rb1 O11 60.69(14) . .
O1 Rb1 O15 104.12(13) . 2_657
O3 Rb1 Si1 66.72(10) 2_657 6_566
O3 Rb1 Si4 24.28(10) 2_657 2_647
O3 Rb1 Si5 113.07(11) 2_657 4_547
O3 Rb1 Si6 150.64(10) 2_657 .
O3 Rb1 O8 135.68(14) 2_657 1_545
O3 Rb1 O10 136.36(13) 2_657 .
O3 Rb1 O15 43.34(13) 2_657 2_657
O6 Rb1 Si1 140.13(11) 1_545 6_566
O6 Rb1 Si4 87.55(11) 1_545 2_647
O6 Rb1 Si5 136.51(11) 1_545 4_547
O6 Rb1 Si6 104.20(11) 1_545 .
O6 Rb1 O3 103.50(14) 1_545 2_657
O6 Rb1 O7 74.07(15) 1_545 2_647
O6 Rb1 O8 59.91(13) 1_545 1_545
O6 Rb1 O10 118.25(14) 1_545 .
O6 Rb1 O11 124.41(15) 1_545 .
O6 Rb1 O15 137.23(14) 1_545 2_657
O7 Rb1 Si1 113.88(10) 2_647 6_566
O7 Rb1 Si4 24.01(10) 2_647 2_647
O7 Rb1 Si5 114.04(10) 2_647 4_547
O7 Rb1 Si6 152.15(10) 2_647 .
O7 Rb1 O3 48.22(13) 2_647 2_657
O7 Rb1 O8 87.67(14) 2_647 1_545
O7 Rb1 O10 130.86(14) 2_647 .
O7 Rb1 O15 89.54(13) 2_647 2_657
O8 Rb1 Si1 152.54(10) 1_545 6_566
O8 Rb1 Si4 111.68(10) 1_545 2_647
O8 Rb1 Si5 77.32(9) 1_545 4_547
O8 Rb1 Si6 68.65(10) 1_545 .
O8 Rb1 O15 160.51(14) 1_545 2_657
O10 Rb1 Si1 87.00(10) . 6_566
O10 Rb1 Si4 140.35(10) . 2_647
O10 Rb1 Si5 24.01(9) . 4_547
O10 Rb1 Si6 25.52(9) . .
O10 Rb1 O8 65.66(13) . 1_545
O10 Rb1 O15 102.49(13) . 2_657
O11 Rb1 Si1 22.39(10) . 6_566
O11 Rb1 Si4 107.84(11) . 2_647
O11 Rb1 Si5 83.47(11) . 4_547
O11 Rb1 Si6 72.74(11) . .
O11 Rb1 O3 83.69(14) . 2_657
O11 Rb1 O7 131.85(14) . 2_647
O11 Rb1 O8 140.45(14) . 1_545
O11 Rb1 O10 83.00(14) . .
O11 Rb1 O15 45.25(13) . 2_657
O15 Rb1 Si1 24.39(9) 2_657 6_566
O15 Rb1 Si4 66.76(9) 2_657 2_647
O15 Rb1 Si5 86.26(10) 2_657 4_547
O15 Rb1 Si6 107.78(9) 2_657 .
Si6 Rb2 Si3 93.30(4) 7_567 .
Si6 Rb2 Si3 127.85(5) 1_565 .
Si6 Rb2 Si6 83.61(4) 1_565 7_567
O1 Rb2 Si3 148.32(11) 1_565 .
O1 Rb2 Si6 94.38(11) 1_565 7_567
O1 Rb2 Si6 24.02(10) 1_565 1_565
O1 Rb2 O2 117.28(14) 1_565 7_567
O1 Rb2 O4 49.77(13) 1_565 7_567
O1 Rb2 O4 73.10(13) 1_565 1_565
O1 Rb2 O5 152.64(14) 1_565 7_567
O1 Rb2 O6 91.21(14) 1_565 .
O1 Rb2 O8 77.00(14) 1_565 .
O1 Rb2 O9 131.22(15) 1_565 .
O1 Rb2 O14 55.92(14) 1_565 1_565
O2 Rb2 Si3 70.76(10) 7_567 .
O2 Rb2 Si6 23.63(10) 7_567 7_567
O2 Rb2 Si6 102.94(10) 7_567 1_565
O2 Rb2 O4 82.55(13) 7_567 7_567
O2 Rb2 O4 47.96(12) 7_567 1_565
O2 Rb2 O5 46.41(13) 7_567 7_567
O2 Rb2 O6 150.61(14) 7_567 .
O2 Rb2 O8 121.17(14) 7_567 .
O2 Rb2 O9 92.63(14) 7_567 .
O2 Rb2 O14 127.77(16) 7_567 1_565
O4 Rb2 Si3 118.24(9) 1_565 .
O4 Rb2 Si3 105.83(9) 7_567 .
O4 Rb2 Si6 25.99(9) 7_567 1_565
O4 Rb2 Si6 69.18(9) 1_565 1_565
O4 Rb2 Si6 68.73(9) 7_567 7_567
O4 Rb2 Si6 24.94(8) 1_565 7_567
O4 Rb2 O4 64.33(14) 7_567 1_565
O4 Rb2 O5 94.35(12) 1_565 7_567
O4 Rb2 O5 102.95(13) 7_567 7_567
O4 Rb2 O8 64.50(12) 7_567 .
O4 Rb2 O8 128.72(12) 1_565 .
O4 Rb2 O14 105.12(14) 7_567 1_565
O5 Rb2 Si3 24.91(9) 7_567 .
O5 Rb2 Si6 128.88(10) 7_567 1_565
O5 Rb2 Si6 69.65(9) 7_567 7_567
O5 Rb2 O8 93.67(13) 7_567 .
O6 Rb2 Si3 81.18(10) . .
O6 Rb2 Si6 174.24(11) . 7_567
O6 Rb2 Si6 101.06(10) . 1_565
O6 Rb2 O4 114.27(13) . 7_567
O6 Rb2 O4 160.50(13) . 1_565
O6 Rb2 O5 104.66(13) . 7_567
O6 Rb2 O8 55.33(13) . .
O6 Rb2 O14 73.11(15) . 1_565
O8 Rb2 Si3 73.39(9) . .
O8 Rb2 Si6 66.62(9) . 1_565
O8 Rb2 Si6 124.74(9) . 7_567
O9 Rb2 Si3 22.79(10) . .
O9 Rb2 Si6 113.93(10) . 7_567
O9 Rb2 Si6 117.86(11) . 1_565
O9 Rb2 O4 138.38(13) . 1_565
O9 Rb2 O4 103.37(14) . 7_567
O9 Rb2 O5 47.61(13) . 7_567
O9 Rb2 O6 60.96(14) . .
O9 Rb2 O8 54.28(13) . .
O9 Rb2 O14 132.72(15) . 1_565
O14 Rb2 Si3 145.81(11) 1_565 .
O14 Rb2 Si6 111.28(12) 1_565 7_567
O14 Rb2 Si6 79.90(11) 1_565 1_565
O14 Rb2 O4 88.28(14) 1_565 1_565
O14 Rb2 O5 149.95(15) 1_565 7_567
O14 Rb2 O8 107.92(15) 1_565 .
Rb1 U1 Rb1 119.49(2) . 1_565
Rb1 U1 Rb2 60.055(19) . 1_545
Rb1 U1 Rb2 173.37(2) 1_565 1_545
Rb2 U1 Rb1 173.07(2) . .
Rb2 U1 Rb1 60.567(18) . 1_565
Rb2 U1 Rb2 118.97(2) . 1_545
O1 U1 Rb1 134.72(13) . 1_565
O1 U1 Rb1 45.90(13) . .
O1 U1 Rb2 39.57(13) . 1_545
O1 U1 Rb2 128.42(13) . .
O1 U1 O6 178.09(19) . .
O1 U1 O8 90.09(19) . .
O6 U1 Rb1 43.95(14) . 1_565
O6 U1 Rb1 132.73(14) . .
O6 U1 Rb2 141.88(14) . 1_545
O6 U1 Rb2 52.82(14) . .
O6 U1 O8 89.44(19) . .
O8 U1 Rb1 111.84(14) . .
O8 U1 Rb1 52.30(14) . 1_565
O8 U1 Rb2 62.24(14) . .
O8 U1 Rb2 121.20(14) . 1_545
O9 U1 Rb1 131.16(14) . .
O9 U1 Rb1 107.51(14) . 1_565
O9 U1 Rb2 47.27(14) . .
O9 U1 Rb2 71.70(14) . 1_545
O9 U1 O1 91.56(19) . .
O9 U1 O6 90.3(2) . .
O9 U1 O8 86.0(2) . .
O9 U1 O11 175.8(2) . .
O11 U1 Rb1 47.54(15) . .
O11 U1 Rb1 72.83(15) . 1_565
O11 U1 Rb2 133.37(15) . .
O11 U1 Rb2 107.47(15) . 1_545
O11 U1 O1 85.4(2) . .
O11 U1 O6 92.7(2) . .
O11 U1 O8 91.1(2) . .
O14 U1 Rb1 135.21(18) . 1_565
O14 U1 Rb1 64.45(18) . .
O14 U1 Rb2 51.26(18) . 1_545
O14 U1 Rb2 120.94(18) . .
O14 U1 O1 82.7(2) . .
O14 U1 O6 97.9(2) . .
O14 U1 O8 172.4(2) . .
O14 U1 O9 91.8(2) . .
O14 U1 O11 90.7(2) . .
Rb1 Si1 Rb1 131.37(5) 6_565 6
O7 Si1 Rb1 147.7(2) 5_667 6_565
O7 Si1 Rb1 46.77(19) 5_667 6
O7 Si1 O12 106.4(3) 5_667 .
O11 Si1 Rb1 47.5(2) 6_565 6_565
O11 Si1 Rb1 85.1(2) 6_565 6
O11 Si1 O7 110.5(3) 6_565 5_667
O11 Si1 O12 112.0(3) 6_565 .
O11 Si1 O15 111.3(3) 6_565 5_667
O12 Si1 Rb1 81.3(2) . 6
O12 Si1 Rb1 104.4(2) . 6_565
O15 Si1 Rb1 69.1(2) 5_667 6_565
O15 Si1 Rb1 156.9(2) 5_667 6
O15 Si1 O7 110.5(3) 5_667 5_667
O15 Si1 O12 105.9(3) 5_667 .
Rb2 Si2 Rb1 123.83(5) 1_545 2_657
O3 Si2 Rb1 42.74(19) . 2_657
O3 Si2 Rb2 83.3(2) . 1_545
O13 Si2 Rb1 123.0(2) 5_667 2_657
O13 Si2 Rb2 80.7(3) 5_667 1_545
O13 Si2 O3 107.9(3) 5_667 .
O14 Si2 Rb1 124.2(3) . 2_657
O14 Si2 Rb2 51.2(3) . 1_545
O14 Si2 O3 110.7(3) . .
O14 Si2 O13 111.3(4) . 5_667
O14 Si2 O15 114.4(4) . .
O15 Si2 Rb1 61.6(2) . 2_657
O15 Si2 Rb2 165.6(3) . 1_545
O15 Si2 O3 104.1(3) . .
O15 Si2 O13 108.0(3) . 5_667
Rb2 Si3 Rb2 132.46(5) . 1_545
O4 Si3 Rb2 57.97(19) . 1_545
O4 Si3 Rb2 131.02(19) . .
O5 Si3 Rb2 62.2(2) 7_567 .
O5 Si3 Rb2 164.5(2) 7_567 1_545
O5 Si3 O4 109.8(3) 7_567 .
O9 Si3 Rb2 84.7(2) . 1_545
O9 Si3 Rb2 47.7(2) . .
O9 Si3 O4 110.6(3) . .
O9 Si3 O5 109.7(3) . 7_567
O9 Si3 O12 113.4(3) . .
O12 Si3 Rb2 124.4(2) . .
O12 Si3 Rb2 68.5(2) . 1_545
O12 Si3 O4 104.3(3) . .
O12 Si3 O5 109.0(3) . 7_567
Rb1 Si4 Rb1 83.49(4) 2_667 1_565
Rb1 Si4 Rb2 62.89(3) 1_565 .
Rb1 Si4 Rb2 133.66(5) 2_667 .
O3 Si4 Rb1 70.3(2) 1_565 1_565
O3 Si4 Rb1 52.11(19) 1_565 2_667
O3 Si4 Rb2 85.4(2) 1_565 .
O6 Si4 Rb1 122.9(2) . 2_667
O6 Si4 Rb1 44.1(2) . 1_565
O6 Si4 Rb2 49.2(2) . .
O6 Si4 O3 110.0(3) . 1_565
O6 Si4 O7 113.8(3) . .
O6 Si4 O13 111.3(3) . .
O7 Si4 Rb1 105.6(2) . 1_565
O7 Si4 Rb1 51.0(2) . 2_667
O7 Si4 Rb2 163.0(2) . .
O7 Si4 O3 102.9(3) . 1_565
O13 Si4 Rb1 143.9(3) . 1_565
O13 Si4 Rb1 125.8(3) . 2_667
O13 Si4 Rb2 81.0(2) . .
O13 Si4 O3 108.9(3) . 1_565
O13 Si4 O7 109.5(3) . .
Rb2 Si5 Rb1 76.01(4) 7_567 4_557
O2 Si5 Rb1 73.16(19) . 4_557
O2 Si5 Rb2 46.10(18) . 7_567
O5 Si5 Rb1 69.4(2) . 4_557
O5 Si5 Rb2 60.6(2) . 7_567
O5 Si5 O2 102.9(3) . .
O8 Si5 Rb1 170.6(2) . 4_557
O8 Si5 Rb2 113.3(2) . 7_567
O8 Si5 O2 111.9(3) . .
O8 Si5 O5 115.7(3) . .
O8 Si5 O10 113.7(3) . 4_557
O10 Si5 Rb1 56.9(2) 4_557 4_557
O10 Si5 Rb2 131.7(2) 4_557 7_567
O10 Si5 O2 104.5(3) 4_557 .
O10 Si5 O5 106.9(3) 4_557 .
Rb1 Si6 Rb2 162.07(6) . 7_567
Rb2 Si6 Rb1 67.98(4) 1_545 .
Rb2 Si6 Rb2 96.39(4) 1_545 7_567
O1 Si6 Rb1 49.6(2) . .
O1 Si6 Rb2 113.5(2) . 7_567
O1 Si6 Rb2 48.0(2) . 1_545
O1 Si6 O2 111.5(3) . .
O1 Si6 O4 108.6(3) . 7_557
O1 Si6 O10 110.6(3) . .
O2 Si6 Rb1 138.04(19) . .
O2 Si6 Rb2 132.4(2) . 1_545
O2 Si6 Rb2 47.52(18) . 7_567
O4 Si6 Rb1 114.1(2) 7_557 .
O4 Si6 Rb2 61.37(19) 7_557 1_545
O4 Si6 Rb2 61.77(19) 7_557 7_567
O4 Si6 O2 107.5(3) 7_557 .
O10 Si6 Rb1 62.1(2) . .
O10 Si6 Rb2 135.6(2) . 7_567
O10 Si6 Rb2 117.3(2) . 1_545
O10 Si6 O2 110.1(3) . .
O10 Si6 O4 108.5(3) . 7_557
Rb2 O1 Rb1 90.40(15) 1_545 .
U1 O1 Rb1 101.10(17) . .
U1 O1 Rb2 110.63(19) . 1_545
Si6 O1 Rb1 106.5(2) . .
Si6 O1 Rb2 108.0(2) . 1_545
Si6 O1 U1 131.8(3) . .
Si5 O2 Rb2 110.6(2) . 7_567
Si6 O2 Rb2 108.8(2) . 7_567
Si6 O2 Si5 132.8(3) . .
Si2 O3 Rb1 116.6(2) . 2_657
Si2 O3 Si4 137.3(3) . 1_545
Si4 O3 Rb1 103.6(2) 1_545 2_657
Rb2 O4 Rb2 115.67(14) 7_567 1_545
Si3 O4 Rb2 122.9(2) . 7_567
Si3 O4 Rb2 98.0(2) . 1_545
Si6 O4 Rb2 93.3(2) 7_557 1_545
Si6 O4 Rb2 92.6(2) 7_557 7_567
Si6 O4 Si3 131.8(3) 7_557 .
Si3 O5 Rb2 92.9(2) 7_567 7_567
Si5 O5 Rb2 95.0(2) . 7_567
Si5 O5 Si3 151.1(4) . 7_567
Rb1 O6 Rb2 83.51(13) 1_565 .
U1 O6 Rb1 104.79(19) . 1_565
U1 O6 Rb2 93.33(17) . .
Si4 O6 Rb1 114.6(3) . 1_565
Si4 O6 Rb2 109.0(3) . .
Si4 O6 U1 136.2(3) . .
Si1 O7 Rb1 110.8(2) 5_667 2_667
Si4 O7 Rb1 105.0(2) . 2_667
Si4 O7 Si1 139.8(4) . 5_667
Rb1 O8 Rb2 73.59(10) 1_565 .
U1 O8 Rb1 95.13(16) . 1_565
U1 O8 Rb2 83.80(14) . .
Si5 O8 Rb1 128.9(3) . 1_565
Si5 O8 Rb2 125.1(3) . .
Si5 O8 U1 130.6(3) . .
U1 O9 Rb2 100.02(17) . .
Si3 O9 Rb2 109.5(3) . .
Si3 O9 U1 150.4(3) . .
Si5 O10 Rb1 99.1(2) 4_547 .
Si5 O10 Si6 151.5(4) 4_547 .
Si6 O10 Rb1 92.4(2) . .
U1 O11 Rb1 99.80(18) . .
Si1 O11 Rb1 110.1(3) 6_566 .
Si1 O11 U1 148.7(4) 6_566 .
Si3 O12 Si1 136.6(4) . .
Si4 O13 Si2 177.1(4) . 5_667
U1 O14 Rb2 97.7(2) . 1_545
Si2 O14 Rb2 107.3(3) . 1_545
Si2 O14 U1 155.1(4) . .
Si1 O15 Rb1 86.5(2) 5_667 2_657
Si2 O15 Rb1 95.7(3) . 2_657
Si2 O15 Si1 157.6(5) . 5_667

loop_
_geom_bond_atom_site_label_1
_geom_bond_atom_site_label_2
_geom_bond_distance
_geom_bond_site_symmetry_2
Rb1 Si1 3.889(2) 6_566
Rb1 Si4 3.849(2) 2_647
Rb1 Si5 3.916(2) 4_547
Rb1 Si6 3.756(2) .
Rb1 O1 2.984(5) .
Rb1 O3 3.126(5) 2_657
Rb1 O6 3.027(6) 1_545
Rb1 O7 3.097(5) 2_647
Rb1 O8 3.351(5) 1_545
Rb1 O10 3.323(6) .
Rb1 O11 3.052(6) .
Rb1 O15 3.639(6) 2_657
Rb2 Si3 3.855(2) .
Rb2 Si6 3.855(2) 7_567
Rb2 Si6 3.711(2) 1_565
Rb2 O1 2.899(5) 1_565
Rb2 O2 3.004(5) 7_567
Rb2 O4 3.402(5) 1_565
Rb2 O4 3.260(5) 7_567
Rb2 O5 3.414(6) 7_567
Rb2 O6 3.237(6) .
Rb2 O8 3.611(5) .
Rb2 O9 3.026(5) .
Rb2 O14 3.353(7) 1_565
U1 Rb1 4.2176(10) 1_565
U1 Rb2 4.2596(10) 1_545
U1 O1 2.262(5) .
U1 O6 2.264(5) .
U1 O8 2.279(5) .
U1 O9 2.226(5) .
U1 O11 2.233(5) .
U1 O14 2.217(6) .
Si1 Rb1 3.889(2) 6_565
Si1 Rb1 3.974(2) 6
Si1 O7 1.624(5) 5_667
Si1 O11 1.578(5) 6_565
Si1 O12 1.627(5) .
Si1 O15 1.609(6) 5_667
Si2 Rb1 4.117(2) 2_657
Si2 Rb2 4.106(2) 1_545
Si2 O3 1.624(5) .
Si2 O13 1.604(5) 5_667
Si2 O14 1.577(6) .
Si2 O15 1.599(6) .
Si3 Rb2 3.974(2) 1_545
Si3 O4 1.635(5) .
Si3 O5 1.626(5) 7_567
Si3 O9 1.584(5) .
Si3 O12 1.624(5) .
Si4 Rb1 3.959(2) 1_565
Si4 Rb1 3.849(2) 2_667
Si4 O3 1.629(5) 1_565
Si4 O6 1.585(5) .
Si4 O7 1.622(5) .
Si4 O13 1.601(5) .
Si5 Rb1 3.916(2) 4_557
Si5 Rb2 3.903(2) 7_567
Si5 O2 1.650(5) .
Si5 O5 1.618(5) .
Si5 O8 1.589(5) .
Si5 O10 1.613(5) 4_557
Si6 Rb2 3.855(2) 7_567
Si6 Rb2 3.710(2) 1_545
Si6 O1 1.588(5) .
Si6 O2 1.632(5) .
Si6 O4 1.628(5) 7_557
Si6 O10 1.620(5) .
O1 Rb2 2.899(5) 1_545
O2 Rb2 3.004(5) 7_567
O3 Rb1 3.125(5) 2_657
O3 Si4 1.629(5) 1_545
O4 Rb2 3.260(5) 7_567
O4 Rb2 3.402(5) 1_545
O4 Si6 1.628(5) 7_557
O5 Rb2 3.414(6) 7_567
O5 Si3 1.626(5) 7_567
O6 Rb1 3.027(6) 1_565
O7 Rb1 3.096(5) 2_667
O7 Si1 1.624(5) 5_667
O8 Rb1 3.351(5) 1_565
O10 Si5 1.613(5) 4_547
O11 Si1 1.578(5) 6_566
O13 Si2 1.604(5) 5_667
O14 Rb2 3.352(7) 1_545
O15 Rb1 3.639(6) 2_657
O15 Si1 1.609(6) 5_667
